data_7015402
loop_
_publ_author_name
'Fischer, Christian'
'Kohrt, Christina'
'Drexler, Hans-Joachim'
'Baumann, Wolfgang'
'Heller, Detlef'

_publ_section_title
;
 Trinuclear rhodium hydride complexes.
;
_journal_issue 16
_journal_name_full 'Dalton transactions (Cambridge, England : 2003)'
_journal_page_first 4162
_journal_page_last 4166
_journal_paper_doi 10.1039/c0dt01564d
_journal_volume 40
_journal_year 2011
_chemical_absolute_configuration ad
_chemical_formula_sum 'C62 H111 B2 F8 O2 P6 Rh3'
_chemical_formula_weight 1556.62
_chemical_name_systematic
;
?
;
_space_group_IT_number 19
_symmetry_cell_setting orthorhombic
_symmetry_Int_Tables_number 19
_symmetry_space_group_name_Hall 'P 2ac 2ab'
_symmetry_space_group_name_H-M 'P 21 21 21'
_atom_sites_solution_hydrogens geom
_atom_sites_solution_primary direct
_atom_sites_solution_secondary difmap
_audit_creation_method SHELXL-97
_cell_angle_alpha 90.00
_cell_angle_beta 90.00
_cell_angle_gamma 90.00
_cell_formula_units_Z 4
_cell_length_a 14.2607(5)
_cell_length_b 22.1231(9)
_cell_length_c 23.0014(8)
_cell_measurement_reflns_used 48542
_cell_measurement_temperature 200(2)
_cell_measurement_theta_max 25.68
_cell_measurement_theta_min 1.68
_cell_volume 7256.7(5)
_computing_cell_refinement 'STOE X-AREA'
_computing_data_collection 'STOE X-AREA'
_computing_data_reduction 'STOE X-RED'
_computing_molecular_graphics 'XP (Siemens)'
_computing_publication_material SHELXL-97
_computing_structure_refinement 'SHELXL-97 (Sheldrick, 1997)'
_computing_structure_solution 'SHELXS-97 (Sheldrick, 1990)'
_diffrn_ambient_temperature 200(2)
_diffrn_detector 'image plate (34 cm diameter)'
_diffrn_detector_area_resol_mean 6.67
_diffrn_detector_type STOE
_diffrn_measured_fraction_theta_full 0.990
_diffrn_measured_fraction_theta_max 0.990
_diffrn_measurement_details ' 360 frames, detector distance = 130 mm'
_diffrn_measurement_device '2-circle goniometer'
_diffrn_measurement_device_type 'STOE IPDS 2'
_diffrn_measurement_method 'rotation method'
_diffrn_radiation_collimation '0.5 mm diameter, monocapillary'
_diffrn_radiation_monochromator 'plane graphite'
_diffrn_radiation_polarisn_norm 0
_diffrn_radiation_type 'Mo K\a'
_diffrn_radiation_wavelength 0.71073
_diffrn_reflns_av_R_equivalents 0.0966
_diffrn_reflns_av_sigmaI/netI 0.1284
_diffrn_reflns_limit_h_max 17
_diffrn_reflns_limit_h_min -17
_diffrn_reflns_limit_k_max 26
_diffrn_reflns_limit_k_min -26
_diffrn_reflns_limit_l_max 28
_diffrn_reflns_limit_l_min -27
_diffrn_reflns_number 77805
_diffrn_reflns_theta_full 25.69
_diffrn_reflns_theta_max 25.69
_diffrn_reflns_theta_min 1.68
_diffrn_source 'sealed X-ray tube, 12 x 0.4 mm long-fine focus'
_diffrn_source_current 30
_diffrn_source_power 1.50
_diffrn_source_voltage 50
_exptl_absorpt_coefficient_mu 0.866
_exptl_absorpt_correction_T_max 0.9520
_exptl_absorpt_correction_T_min 0.7090
_exptl_absorpt_correction_type numerical
_exptl_absorpt_process_details 'X-SHAPE and X-RED32 (Stoe & Cie, 2005)'
_exptl_crystal_colour yellow
_exptl_crystal_density_diffrn 1.425
_exptl_crystal_density_method 'not measured'
_exptl_crystal_description block
_exptl_crystal_F_000 3252
_exptl_crystal_size_max 0.25
_exptl_crystal_size_mid 0.20
_exptl_crystal_size_min 0.15
_refine_diff_density_max 1.027
_refine_diff_density_min -0.806
_refine_diff_density_rms 0.104
_refine_ls_abs_structure_details 'Flack H D (1983), Acta Cryst. A39, 876-881'
_refine_ls_abs_structure_Flack -0.02(4)
_refine_ls_extinction_method none
_refine_ls_goodness_of_fit_ref 0.943
_refine_ls_hydrogen_treatment mixed
_refine_ls_matrix_type full
_refine_ls_number_parameters 743
_refine_ls_number_reflns 13644
_refine_ls_number_restraints 43
_refine_ls_restrained_S_all 0.944
_refine_ls_R_factor_all 0.0899
_refine_ls_R_factor_gt 0.0561
_refine_ls_shift/su_max 0.003
_refine_ls_shift/su_mean 0.000
_refine_ls_structure_factor_coef Fsqd
_refine_ls_weighting_details 'calc w=1/[\s^2^(Fo^2^)+(0.0417P)^2^+0.0000P] where P=(Fo^2^+2Fc^2^)/3'
_refine_ls_weighting_scheme calc
_refine_ls_wR_factor_gt 0.1070
_refine_ls_wR_factor_ref 0.1134
_reflns_number_gt 8792
_reflns_number_total 13644
_reflns_threshold_expression >2sigma(I)
_cod_data_source_file c0dt01564d.txt
_cod_data_source_block ks742_MeDuPHOS_Hydridcluster
_cod_database_code 7015402

loop_
_symmetry_equiv_pos_as_xyz
'x, y, z'
'-x+1/2, -y, z+1/2'
'-x, y+1/2, -z+1/2'
'x+1/2, -y+1/2, -z'

loop_
_atom_site_label
_atom_site_type_symbol
_atom_site_fract_x
_atom_site_fract_y
_atom_site_fract_z
_atom_site_U_iso_or_equiv
_atom_site_adp_type
_atom_site_occupancy
_atom_site_symmetry_multiplicity
_atom_site_calc_flag
_atom_site_refinement_flags
_atom_site_disorder_assembly
_atom_site_disorder_group
Rh1 Rh 0.87169(5) 0.55816(3) 0.04612(3) 0.03371(17) Uani 1 1 d . . .
Rh2 Rh 0.76736(5) 0.59606(3) 0.14148(3) 0.03318(16) Uani 1 1 d . . .
Rh3 Rh 0.76793(5) 0.47485(3) 0.11028(3) 0.03411(17) Uani 1 1 d . . .
P11 P 1.01959(16) 0.54812(12) 0.01613(12) 0.0430(6) Uani 1 1 d . . .
P12 P 0.87152(17) 0.64428(11) -0.00841(10) 0.0377(6) Uani 1 1 d . . .
P21 P 0.81521(17) 0.65670(11) 0.21287(11) 0.0379(6) Uani 1 1 d . . .
P22 P 0.62178(16) 0.60541(11) 0.18241(10) 0.0355(5) Uani 1 1 d . . .
P31 P 0.78405(18) 0.39591(11) 0.16902(10) 0.0420(6) Uani 1 1 d . . .
P32 P 0.73542(18) 0.40387(11) 0.04045(9) 0.0403(5) Uani 1 1 d . . .
H1 H1- 0.752(6) 0.543(4) 0.077(4) 0.040 Uiso 1 1 d . . .
C1 C 1.0404(6) 0.5998(5) -0.0461(5) 0.046(2) Uani 1 1 d . . .
C2 C 0.9700(6) 0.6414(4) -0.0586(4) 0.040(2) Uani 1 1 d . . .
C3 C 0.9835(7) 0.6804(5) -0.1047(5) 0.056(3) Uani 1 1 d . . .
H3A H 0.9370 0.7084 -0.1138 0.067 Uiso 1 1 calc R . .
C4 C 1.0636(7) 0.6789(5) -0.1372(5) 0.064(3) Uani 1 1 d . . .
H4A H 1.0713 0.7062 -0.1676 0.077 Uiso 1 1 calc R . .
C5 C 1.1355(8) 0.6358(5) -0.1251(5) 0.068(3) Uani 1 1 d . . .
H5A H 1.1884 0.6327 -0.1486 0.082 Uiso 1 1 calc R . .
C6 C 1.1237(8) 0.5990(5) -0.0774(5) 0.061(3) Uani 1 1 d . . .
H6A H 1.1720 0.5734 -0.0660 0.073 Uiso 1 1 calc R . .
C7 C 1.0572(6) 0.4732(5) -0.0071(4) 0.045(2) Uani 1 1 d . . .
H7A H 1.0209 0.4449 0.0168 0.054 Uiso 1 1 calc R . .
C8 C 1.1588(7) 0.4681(6) 0.0151(5) 0.065(3) Uani 1 1 d . . .
H8A H 1.1759 0.4258 0.0192 0.078 Uiso 1 1 calc R . .
H8B H 1.2014 0.4866 -0.0126 0.078 Uiso 1 1 calc R . .
C9 C 1.1659(7) 0.4982(5) 0.0705(6) 0.066(3) Uani 1 1 d . . .
H9A H 1.2314 0.5035 0.0807 0.079 Uiso 1 1 calc R . .
H9B H 1.1366 0.4736 0.1004 0.079 Uiso 1 1 calc R . .
C10 C 1.1180(6) 0.5593(5) 0.0677(4) 0.053(3) Uani 1 1 d . . .
H10A H 1.1619 0.5881 0.0503 0.064 Uiso 1 1 calc R . .
C11 C 1.0380(7) 0.4551(5) -0.0690(5) 0.061(3) Uani 1 1 d . . .
H11A H 1.0603 0.4147 -0.0755 0.092 Uiso 1 1 calc R . .
H11B H 1.0697 0.4824 -0.0949 0.092 Uiso 1 1 calc R . .
H11C H 0.9717 0.4567 -0.0763 0.092 Uiso 1 1 calc R . .
C12 C 1.0910(7) 0.5828(5) 0.1277(4) 0.061(3) Uani 1 1 d . . .
H12A H 1.1464 0.5870 0.1511 0.091 Uiso 1 1 calc R . .
H12B H 1.0488 0.5548 0.1459 0.091 Uiso 1 1 calc R . .
H12C H 1.0608 0.6214 0.1239 0.091 Uiso 1 1 calc R . .
C13 C 0.7685(7) 0.6684(4) -0.0528(4) 0.044(2) Uani 1 1 d . . .
H13A H 0.7906 0.6763 -0.0925 0.053 Uiso 1 1 calc R . .
C14 C 0.7355(8) 0.7282(4) -0.0270(5) 0.064(3) Uani 1 1 d . . .
H14A H 0.6927 0.7210 0.0051 0.077 Uiso 1 1 calc R . .
H14B H 0.7033 0.7521 -0.0562 0.077 Uiso 1 1 calc R . .
C15 C 0.8233(7) 0.7616(5) -0.0055(5) 0.056(3) Uani 1 1 d . . .
H15A H 0.8583 0.7773 -0.0383 0.067 Uiso 1 1 calc R . .
H15B H 0.8051 0.7954 0.0190 0.067 Uiso 1 1 calc R . .
C16 C 0.8831(6) 0.7187(4) 0.0285(4) 0.038(2) Uani 1 1 d . . .
H16A H 0.8535 0.7143 0.0667 0.045 Uiso 1 1 calc R . .
C17 C 0.6930(6) 0.6202(5) -0.0561(4) 0.057(3) Uani 1 1 d . . .
H17A H 0.6420 0.6346 -0.0796 0.086 Uiso 1 1 calc R . .
H17B H 0.6706 0.6114 -0.0177 0.086 Uiso 1 1 calc R . .
H17C H 0.7186 0.5842 -0.0731 0.086 Uiso 1 1 calc R . .
C18 C 0.9883(7) 0.7382(5) 0.0400(5) 0.058(3) Uani 1 1 d . . .
H18A H 0.9893 0.7767 0.0591 0.086 Uiso 1 1 calc R . .
H18B H 1.0211 0.7410 0.0037 0.086 Uiso 1 1 calc R . .
H18C H 1.0182 0.7086 0.0643 0.086 Uiso 1 1 calc R . .
C21 C 0.7152(7) 0.6878(4) 0.2492(4) 0.044(2) Uani 1 1 d . . .
C22 C 0.6265(7) 0.6693(4) 0.2352(3) 0.038(2) Uani 1 1 d . . .
C23 C 0.5477(7) 0.6927(5) 0.2604(5) 0.051(3) Uani 1 1 d . . .
H23A H 0.4889 0.6793 0.2488 0.062 Uiso 1 1 calc R . .
C24 C 0.5553(9) 0.7361(5) 0.3028(5) 0.066(3) Uani 1 1 d . . .
H24A H 0.5022 0.7531 0.3197 0.079 Uiso 1 1 calc R . .
C25 C 0.6466(8) 0.7541(5) 0.3203(5) 0.068(3) Uani 1 1 d . . .
H25A H 0.6545 0.7820 0.3502 0.081 Uiso 1 1 calc R . .
C26 C 0.7220(7) 0.7303(5) 0.2931(4) 0.052(3) Uani 1 1 d . . .
H26A H 0.7813 0.7432 0.3044 0.063 Uiso 1 1 calc R . .
C27 C 0.8926(7) 0.7195(4) 0.1921(4) 0.044(2) Uani 1 1 d . . .
H27A H 0.9261 0.7068 0.1570 0.053 Uiso 1 1 calc R . .
C28 C 0.9654(8) 0.7251(5) 0.2402(5) 0.065(3) Uani 1 1 d . . .
H28A H 1.0210 0.7453 0.2256 0.079 Uiso 1 1 calc R . .
H28B H 0.9404 0.7488 0.2722 0.079 Uiso 1 1 calc R . .
C29 C 0.9903(7) 0.6618(5) 0.2611(5) 0.061(3) Uani 1 1 d . . .
H29A H 1.0262 0.6637 0.2969 0.073 Uiso 1 1 calc R . .
H29B H 1.0273 0.6408 0.2321 0.073 Uiso 1 1 calc R . .
C30 C 0.8961(6) 0.6284(5) 0.2714(4) 0.047(3) Uani 1 1 d . . .
H30A H 0.8712 0.6432 0.3085 0.056 Uiso 1 1 calc R . .
C31 C 0.8429(7) 0.7780(5) 0.1775(5) 0.058(3) Uani 1 1 d . . .
H31A H 0.8883 0.8082 0.1671 0.087 Uiso 1 1 calc R . .
H31B H 0.8078 0.7915 0.2107 0.087 Uiso 1 1 calc R . .
H31C H 0.8010 0.7716 0.1454 0.087 Uiso 1 1 calc R . .
C32 C 0.9051(8) 0.5600(5) 0.2769(5) 0.066(3) Uani 1 1 d . . .
H32A H 0.9479 0.5505 0.3078 0.099 Uiso 1 1 calc R . .
H32B H 0.9283 0.5436 0.2410 0.099 Uiso 1 1 calc R . .
H32C H 0.8448 0.5429 0.2853 0.099 Uiso 1 1 calc R . .
C33 C 0.5139(6) 0.6166(4) 0.1408(5) 0.048(2) Uani 1 1 d . . .
H33A H 0.4790 0.6499 0.1588 0.057 Uiso 1 1 calc R . .
C34 C 0.4574(6) 0.5596(5) 0.1484(5) 0.059(3) Uani 1 1 d . . .
H34A H 0.3916 0.5673 0.1407 0.071 Uiso 1 1 calc R . .
H34B H 0.4792 0.5286 0.1219 0.071 Uiso 1 1 calc R . .
C35 C 0.4708(7) 0.5397(5) 0.2100(6) 0.070(4) Uani 1 1 d . . .
H35A H 0.4474 0.4988 0.2148 0.084 Uiso 1 1 calc R . .
H35B H 0.4357 0.5660 0.2358 0.084 Uiso 1 1 calc R . .
C36 C 0.5730(6) 0.5420(5) 0.2254(4) 0.049(3) Uani 1 1 d . . .
H36A H 0.6003 0.5053 0.2085 0.059 Uiso 1 1 calc R . .
C37 C 0.5321(8) 0.6333(6) 0.0764(5) 0.071(3) Uani 1 1 d . . .
H37A H 0.4733 0.6390 0.0568 0.107 Uiso 1 1 calc R . .
H37B H 0.5663 0.6012 0.0579 0.107 Uiso 1 1 calc R . .
H37C H 0.5680 0.6700 0.0745 0.107 Uiso 1 1 calc R . .
C38 C 0.6009(8) 0.5402(5) 0.2922(5) 0.076(4) Uani 1 1 d . . .
H38A H 0.5723 0.5057 0.3103 0.115 Uiso 1 1 calc R . .
H38B H 0.5796 0.5764 0.3109 0.115 Uiso 1 1 calc R . .
H38C H 0.6679 0.5373 0.2957 0.115 Uiso 1 1 calc R . .
C41 C 0.7378(6) 0.3269(4) 0.1336(4) 0.039(2) Uani 1 1 d . . .
C42 C 0.7085(6) 0.3340(4) 0.0776(4) 0.041(2) Uani 1 1 d . . .
C43 C 0.6656(7) 0.2848(4) 0.0476(5) 0.054(3) Uani 1 1 d . . .
H43A H 0.6444 0.2881 0.0095 0.065 Uiso 1 1 calc R . .
C44 C 0.6575(7) 0.2301(5) 0.0805(5) 0.058(3) Uani 1 1 d . . .
H44A H 0.6288 0.1971 0.0628 0.070 Uiso 1 1 calc R . .
C45 C 0.6891(7) 0.2234(4) 0.1357(5) 0.050(3) Uani 1 1 d . . .
H45A H 0.6841 0.1862 0.1542 0.060 Uiso 1 1 calc R . .
C46 C 0.7290(8) 0.2724(4) 0.1646(4) 0.055(3) Uani 1 1 d . . .
H46A H 0.7491 0.2692 0.2030 0.066 Uiso 1 1 calc R . .
C47 C 0.7254(8) 0.4013(4) 0.2395(3) 0.050(2) Uani 1 1 d . . .
H47A H 0.7259 0.4442 0.2499 0.060 Uiso 1 1 calc R . .
C48 C 0.7944(9) 0.3701(5) 0.2820(5) 0.070(4) Uani 1 1 d . . .
H48A H 0.7835 0.3839 0.3214 0.084 Uiso 1 1 calc R . .
H48B H 0.7863 0.3266 0.2808 0.084 Uiso 1 1 calc R . .
C49 C 0.8923(9) 0.3871(5) 0.2624(4) 0.064(3) Uani 1 1 d . . .
H49A H 0.9380 0.3624 0.2826 0.077 Uiso 1 1 calc R . .
H49B H 0.9045 0.4291 0.2717 0.077 Uiso 1 1 calc R . .
C50 C 0.9016(7) 0.3773(5) 0.1958(4) 0.052(3) Uani 1 1 d . . .
H50A H 0.9119 0.3341 0.1891 0.062 Uiso 1 1 calc R . .
C51 C 0.6253(9) 0.3809(5) 0.2457(5) 0.072(3) Uani 1 1 d . . .
H51A H 0.6049 0.3872 0.2850 0.109 Uiso 1 1 calc R . .
H51B H 0.6209 0.3387 0.2364 0.109 Uiso 1 1 calc R . .
H51C H 0.5863 0.4037 0.2198 0.109 Uiso 1 1 calc R . .
C52 C 0.9829(7) 0.4102(5) 0.1719(6) 0.074(4) Uani 1 1 d . . .
H52A H 1.0394 0.3950 0.1892 0.112 Uiso 1 1 calc R . .
H52B H 0.9768 0.4525 0.1803 0.112 Uiso 1 1 calc R . .
H52C H 0.9855 0.4044 0.1305 0.112 Uiso 1 1 calc R . .
C53 C 0.6427(8) 0.4200(5) -0.0148(5) 0.060(3) Uani 1 1 d . . .
H53A H 0.6003 0.3852 -0.0167 0.072 Uiso 1 1 calc R . .
C54 C 0.7000(10) 0.4225(6) -0.0713(5) 0.086(4) Uani 1 1 d . . .
H54A H 0.6587 0.4163 -0.1042 0.103 Uiso 1 1 calc R . .
H54B H 0.7284 0.4622 -0.0751 0.103 Uiso 1 1 calc R . .
C55 C 0.7724(10) 0.3769(6) -0.0715(4) 0.072(3) Uani 1 1 d . . .
H55A H 0.8138 0.3828 -0.1045 0.086 Uiso 1 1 calc R . .
H55B H 0.7447 0.3370 -0.0744 0.086 Uiso 1 1 calc R . .
C56 C 0.8286(8) 0.3828(5) -0.0138(5) 0.057(3) Uani 1 1 d . . .
H56A H 0.8720 0.4169 -0.0176 0.068 Uiso 1 1 calc R . .
C57 C 0.8831(9) 0.3286(6) 0.0003(6) 0.082(4) Uani 1 1 d . . .
H57A H 0.9292 0.3218 -0.0294 0.123 Uiso 1 1 calc R . .
H57B H 0.8420 0.2943 0.0026 0.123 Uiso 1 1 calc R . .
H57C H 0.9139 0.3341 0.0371 0.123 Uiso 1 1 calc R . .
C58 C 0.5864(9) 0.4747(6) -0.0032(6) 0.091(5) Uani 1 1 d . . .
H58A H 0.5410 0.4799 -0.0336 0.136 Uiso 1 1 calc R . .
H58B H 0.6269 0.5093 -0.0018 0.136 Uiso 1 1 calc R . .
H58C H 0.5547 0.4704 0.0334 0.136 Uiso 1 1 calc R . .
B1 B 0.2767(11) 0.6915(7) 0.1813(6) 0.065(4) Uani 1 1 d . . .
F1 F 0.2863(7) 0.6544(4) 0.2255(4) 0.122(3) Uani 1 1 d . . .
F2 F 0.3436(5) 0.7373(3) 0.1836(4) 0.091(2) Uani 1 1 d . . .
F3 F 0.1896(5) 0.7199(4) 0.1832(5) 0.123(4) Uani 1 1 d . . .
F4 F 0.2847(5) 0.6621(3) 0.1298(3) 0.090(2) Uani 1 1 d . . .
B2 B 0.1364(7) 0.3045(4) 0.0956(4) 0.077(5) Uani 1 1 d DU . .
F5 F 0.0951(5) 0.3325(4) 0.0490(4) 0.112(3) Uani 1 1 d DU A .
C203 C 0.3983(12) 0.5378(9) 0.8801(7) 0.152(8) Uani 1 1 d D . .
C204 C 0.3993(10) 0.5735(7) 0.9361(7) 0.102(5) Uani 1 1 d D B .
F6 F 0.1038(15) 0.2456(7) 0.1002(9) 0.107(8) Uiso 0.431(18) 1 d PDU A 1
F7 F 0.1479(14) 0.3260(9) 0.1509(6) 0.096(7) Uiso 0.431(18) 1 d PDU A 1
F8 F 0.2186(9) 0.2817(7) 0.0718(6) 0.063(5) Uiso 0.431(18) 1 d PDU A 1
F6' F 0.0561(10) 0.2834(8) 0.1225(7) 0.123(7) Uiso 0.569(18) 1 d PDU A 2
F7' F 0.1809(8) 0.3466(5) 0.1310(5) 0.064(4) Uiso 0.569(18) 1 d PDU A 2
F8' F 0.1865(17) 0.2531(9) 0.0840(11) 0.179(10) Uiso 0.569(18) 1 d PDU A 2
O200 O 0.3068(12) 0.5238(13) 0.8602(12) 0.111(10) Uiso 0.49(4) 1 d PD B 5
C201 C 0.263(3) 0.5439(19) 0.7516(15) 0.126(15) Uiso 0.49(4) 1 d PD B 5
C202 C 0.317(3) 0.510(2) 0.7997(12) 0.17(2) Uiso 0.49(4) 1 d PD B 5
O210 O 0.3295(13) 0.5548(10) 0.8384(8) 0.095(9) Uiso 0.51(4) 1 d PD B 6
C211 C 0.265(3) 0.505(2) 0.767(2) 0.147(16) Uiso 0.51(4) 1 d PD B 6
C212 C 0.307(8) 0.4929(17) 0.828(3) 0.42(7) Uiso 0.51(4) 1 d PD B 6
O100 O 0.399(2) 0.3891(14) 0.0081(10) 0.132(9) Uiso 0.54(2) 1 d PD C 3
C101 C 0.4716(16) 0.3826(11) 0.1104(10) 0.067(7) Uiso 0.54(2) 1 d PD C 3
C102 C 0.3889(15) 0.3957(14) 0.0665(9) 0.079(8) Uiso 0.54(2) 1 d PD C 3
C103 C 0.372(4) 0.338(2) -0.0191(19) 0.26(4) Uiso 0.54(2) 1 d PD C 3
C104 C 0.4226(18) 0.3346(13) -0.0799(12) 0.082(9) Uiso 0.54(2) 1 d PD C 3
O110 O 0.4357(12) 0.3625(10) 0.0104(7) 0.064(6) Uiso 0.46(2) 1 d PD C 4
C111 C 0.424(3) 0.3985(17) 0.1159(15) 0.114(13) Uiso 0.46(2) 1 d PD C 4
C112 C 0.401(2) 0.3540(17) 0.0642(11) 0.105(13) Uiso 0.46(2) 1 d PD C 4
C113 C 0.3747(18) 0.3574(13) -0.0345(9) 0.060(8) Uiso 0.46(2) 1 d PD C 4
C114 C 0.407(3) 0.372(3) -0.0986(15) 0.17(2) Uiso 0.46(2) 1 d PD C 4

loop_
_atom_site_aniso_label
_atom_site_aniso_U_11
_atom_site_aniso_U_22
_atom_site_aniso_U_33
_atom_site_aniso_U_23
_atom_site_aniso_U_13
_atom_site_aniso_U_12
Rh1 0.0325(4) 0.0362(4) 0.0325(4) 0.0062(3) 0.0006(3) -0.0010(3)
Rh2 0.0340(4) 0.0335(4) 0.0321(3) 0.0019(3) -0.0007(3) -0.0002(3)
Rh3 0.0373(4) 0.0335(4) 0.0315(4) 0.0028(3) -0.0015(3) -0.0020(4)
P11 0.0344(13) 0.0455(17) 0.0492(15) 0.0048(12) 0.0021(12) -0.0005(11)
P12 0.0327(12) 0.0422(15) 0.0381(13) 0.0086(11) 0.0015(11) -0.0020(12)
P21 0.0377(13) 0.0374(16) 0.0384(14) -0.0033(12) -0.0001(11) 0.0041(11)
P22 0.0366(12) 0.0342(14) 0.0359(12) -0.0060(10) -0.0001(11) -0.0017(12)
P31 0.0545(16) 0.0363(14) 0.0353(12) 0.0022(11) 0.0001(12) 0.0017(13)
P32 0.0485(13) 0.0402(13) 0.0323(11) 0.0002(11) -0.0028(12) -0.0061(13)
C1 0.037(5) 0.045(6) 0.055(6) 0.010(6) -0.001(5) -0.005(5)
C2 0.039(5) 0.047(6) 0.035(5) 0.005(4) 0.003(4) -0.008(5)
C3 0.044(6) 0.067(8) 0.057(7) 0.025(6) 0.003(5) -0.015(5)
C4 0.050(7) 0.070(8) 0.073(8) 0.012(7) 0.017(6) -0.015(6)
C5 0.055(7) 0.075(8) 0.075(9) 0.011(6) 0.018(6) -0.002(6)
C6 0.052(6) 0.051(7) 0.079(7) 0.026(6) 0.020(6) -0.004(6)
C7 0.046(5) 0.046(6) 0.042(6) -0.003(5) 0.005(5) -0.007(5)
C8 0.052(6) 0.060(7) 0.082(9) -0.003(6) 0.013(6) 0.018(6)
C9 0.031(6) 0.081(9) 0.086(9) -0.003(7) -0.007(5) 0.005(5)
C10 0.033(5) 0.059(7) 0.068(7) 0.013(6) 0.001(5) 0.000(5)
C11 0.071(7) 0.056(8) 0.057(7) -0.015(6) 0.016(6) -0.001(6)
C12 0.053(6) 0.073(9) 0.057(7) 0.000(6) -0.018(5) -0.008(5)
C13 0.051(5) 0.056(6) 0.025(4) 0.010(4) -0.006(5) -0.018(5)
C14 0.056(6) 0.044(6) 0.092(9) 0.027(6) 0.002(7) 0.008(6)
C15 0.052(7) 0.041(7) 0.074(8) 0.002(6) 0.007(6) -0.001(5)
C16 0.038(5) 0.044(6) 0.031(5) 0.009(4) 0.000(4) -0.007(5)
C17 0.039(6) 0.093(9) 0.040(6) 0.009(6) -0.012(4) -0.013(5)
C18 0.076(7) 0.048(7) 0.049(6) 0.008(5) -0.008(6) -0.017(5)
C21 0.047(6) 0.047(6) 0.036(5) -0.002(4) -0.007(5) 0.007(5)
C22 0.045(6) 0.046(6) 0.023(4) -0.011(4) 0.010(4) 0.013(5)
C23 0.054(7) 0.043(7) 0.057(7) -0.011(5) -0.007(5) -0.010(5)
C24 0.080(8) 0.049(7) 0.069(8) -0.032(6) 0.006(7) 0.002(6)
C25 0.065(8) 0.056(8) 0.082(9) -0.019(6) -0.015(7) 0.003(6)
C26 0.037(5) 0.073(7) 0.047(6) -0.029(5) -0.003(5) 0.005(6)
C27 0.048(6) 0.040(6) 0.043(6) -0.006(4) -0.005(5) -0.003(5)
C28 0.069(8) 0.064(8) 0.064(8) 0.008(6) 0.004(6) -0.004(6)
C29 0.053(7) 0.064(9) 0.065(8) -0.010(6) -0.012(6) 0.017(6)
C30 0.044(6) 0.059(7) 0.037(5) -0.002(5) -0.007(4) 0.012(5)
C31 0.061(7) 0.048(7) 0.066(8) -0.009(6) 0.009(6) -0.008(5)
C32 0.078(8) 0.054(8) 0.064(7) 0.025(6) -0.001(6) 0.025(6)
C33 0.049(6) 0.040(6) 0.054(6) 0.002(5) -0.014(5) -0.002(4)
C34 0.035(5) 0.065(7) 0.078(8) -0.003(7) 0.003(5) 0.000(5)
C35 0.048(6) 0.059(8) 0.104(11) 0.008(7) 0.026(7) -0.020(6)
C36 0.051(6) 0.050(7) 0.047(6) -0.002(5) 0.002(5) 0.010(5)
C37 0.062(7) 0.094(10) 0.057(7) 0.014(7) 0.006(6) 0.014(7)
C38 0.092(9) 0.058(8) 0.079(9) 0.010(6) 0.052(7) -0.006(6)
C41 0.039(5) 0.038(5) 0.041(5) 0.000(4) 0.014(5) -0.005(4)
C42 0.027(5) 0.045(6) 0.050(6) 0.001(5) -0.005(4) -0.004(4)
C43 0.064(7) 0.046(7) 0.052(6) 0.007(6) 0.018(6) -0.009(5)
C44 0.071(8) 0.049(7) 0.055(7) -0.006(6) 0.009(6) 0.013(6)
C45 0.059(6) 0.029(6) 0.063(7) 0.001(5) 0.020(6) -0.011(5)
C46 0.086(7) 0.041(6) 0.036(5) 0.014(4) 0.030(6) 0.005(6)
C47 0.090(7) 0.033(5) 0.027(4) 0.014(4) -0.005(5) 0.005(6)
C48 0.115(11) 0.062(8) 0.033(6) 0.010(5) 0.006(6) 0.006(7)
C49 0.097(10) 0.062(8) 0.034(6) 0.018(5) -0.021(6) 0.014(7)
C50 0.082(8) 0.050(7) 0.024(5) 0.009(4) 0.010(5) 0.017(6)
C51 0.091(9) 0.052(8) 0.074(9) -0.005(6) 0.016(8) -0.013(7)
C52 0.042(6) 0.064(8) 0.118(11) 0.001(8) -0.015(7) 0.017(6)
C53 0.075(8) 0.054(8) 0.050(6) -0.013(5) -0.025(6) 0.006(6)
C54 0.130(12) 0.082(10) 0.046(7) 0.002(6) -0.014(7) 0.006(9)
C55 0.102(9) 0.085(9) 0.028(5) -0.012(5) 0.011(6) -0.009(9)
C56 0.067(7) 0.057(8) 0.047(6) 0.003(5) 0.021(5) -0.017(6)
C57 0.060(8) 0.100(11) 0.085(9) -0.023(8) 0.024(7) 0.014(8)
C58 0.092(9) 0.069(9) 0.110(12) 0.006(9) -0.056(8) 0.003(8)
B1 0.057(8) 0.062(9) 0.075(10) -0.028(8) 0.015(8) -0.024(8)
F1 0.188(9) 0.097(6) 0.082(5) 0.026(5) 0.026(6) -0.014(6)
F2 0.075(5) 0.074(5) 0.125(7) -0.016(5) 0.021(4) -0.019(4)
F3 0.061(4) 0.091(6) 0.217(11) -0.073(6) 0.042(5) -0.006(4)
F4 0.082(5) 0.103(6) 0.084(5) -0.028(4) 0.019(4) -0.002(4)
B2 0.106(12) 0.052(9) 0.074(10) -0.001(7) -0.011(9) 0.044(9)
F5 0.100(6) 0.143(8) 0.094(6) 0.034(6) 0.001(5) 0.045(5)
C203 0.133(15) 0.174(19) 0.148(19) 0.005(15) -0.019(14) 0.080(15)
C204 0.092(11) 0.092(12) 0.120(14) -0.021(9) -0.017(9) 0.024(8)

loop_
_atom_type_symbol
_atom_type_description
_atom_type_scat_dispersion_real
_atom_type_scat_dispersion_imag
_atom_type_scat_source
C C 0.0033 0.0016 'International Tables Vol C Tables 4.2.6.8 and 6.1.1.4'
H H 0.0000 0.0000 'International Tables Vol C Tables 4.2.6.8 and 6.1.1.4'
B B 0.0013 0.0007 'International Tables Vol C Tables 4.2.6.8 and 6.1.1.4'
F F 0.0171 0.0103 'International Tables Vol C Tables 4.2.6.8 and 6.1.1.4'
P P 0.1023 0.0942 'International Tables Vol C Tables 4.2.6.8 and 6.1.1.4'
Rh Rh -1.1178 0.9187 'International Tables Vol C Tables 4.2.6.8 and 6.1.1.4'
O O 0.0106 0.0060 'International Tables Vol C Tables 4.2.6.8 and 6.1.1.4'
H H1- 0.0002 0.0003 'International Tables Vol C Tables 4.2.6.8 and 6.1.1.4'

loop_
_geom_angle_atom_site_label_1
_geom_angle_atom_site_label_2
_geom_angle_atom_site_label_3
_geom_angle
_geom_angle_site_symmetry_1
_geom_angle_site_symmetry_3
_geom_angle_publ_flag
H1 Rh1 P11 163(3) . . ?
H1 Rh1 P12 111(3) . . ?
P11 Rh1 P12 85.07(9) . . ?
H1 Rh1 Rh2 43(3) . . ?
P11 Rh1 Rh2 141.29(8) . . ?
P12 Rh1 Rh2 100.45(7) . . ?
H1 Rh1 Rh3 37(3) . . ?
P11 Rh1 Rh3 126.89(7) . . ?
P12 Rh1 Rh3 147.47(7) . . ?
Rh2 Rh1 Rh3 59.83(2) . . ?
H1 Rh2 P21 169(3) . . ?
H1 Rh2 P22 106(3) . . ?
P21 Rh2 P22 85.42(9) . . ?
H1 Rh2 Rh3 37(3) . . ?
P21 Rh2 Rh3 140.49(7) . . ?
P22 Rh2 Rh3 101.32(7) . . ?
H1 Rh2 Rh1 43(3) . . ?
P21 Rh2 Rh1 126.82(7) . . ?
P22 Rh2 Rh1 146.85(6) . . ?
Rh3 Rh2 Rh1 60.20(2) . . ?
H1 Rh3 P31 169(3) . . ?
H1 Rh3 P32 105(3) . . ?
P31 Rh3 P32 84.75(9) . . ?
H1 Rh3 Rh2 42(3) . . ?
P31 Rh3 Rh2 127.07(7) . . ?
P32 Rh3 Rh2 147.34(7) . . ?
H1 Rh3 Rh1 41(3) . . ?
P31 Rh3 Rh1 141.97(7) . . ?
P32 Rh3 Rh1 100.92(6) . . ?
Rh2 Rh3 Rh1 59.97(2) . . ?
C7 P11 C10 94.9(4) . . ?
C7 P11 C1 106.7(5) . . ?
C10 P11 C1 106.9(4) . . ?
C7 P11 Rh1 117.3(3) . . ?
C10 P11 Rh1 120.3(3) . . ?
C1 P11 Rh1 109.2(3) . . ?
C2 P12 C16 104.6(4) . . ?
C2 P12 C13 105.7(4) . . ?
C16 P12 C13 93.8(4) . . ?
C2 P12 Rh1 108.6(3) . . ?
C16 P12 Rh1 119.2(3) . . ?
C13 P12 Rh1 122.7(3) . . ?
C21 P21 C27 108.0(5) . . ?
C21 P21 C30 106.4(4) . . ?
C27 P21 C30 94.0(4) . . ?
C21 P21 Rh2 109.4(3) . . ?
C27 P21 Rh2 116.6(3) . . ?
C30 P21 Rh2 121.0(3) . . ?
C33 P22 C36 93.8(4) . . ?
C33 P22 C22 105.5(4) . . ?
C36 P22 C22 103.9(4) . . ?
C33 P22 Rh2 124.1(4) . . ?
C36 P22 Rh2 119.4(3) . . ?
C22 P22 Rh2 107.7(3) . . ?
C47 P31 C50 97.8(4) . . ?
C47 P31 C41 106.3(4) . . ?
C50 P31 C41 106.8(5) . . ?
C47 P31 Rh3 116.2(3) . . ?
C50 P31 Rh3 118.4(3) . . ?
C41 P31 Rh3 110.1(3) . . ?
C42 P32 C53 109.5(5) . . ?
C42 P32 C56 104.6(5) . . ?
C53 P32 C56 95.5(5) . . ?
C42 P32 Rh3 107.3(3) . . ?
C53 P32 Rh3 119.3(3) . . ?
C56 P32 Rh3 119.4(4) . . ?
Rh3 H1 Rh1 102(4) . . ?
Rh3 H1 Rh2 101(4) . . ?
Rh1 H1 Rh2 94(4) . . ?
C6 C1 C2 121.2(9) . . ?
C6 C1 P11 121.9(8) . . ?
C2 C1 P11 116.9(7) . . ?
C3 C2 C1 118.2(9) . . ?
C3 C2 P12 124.9(8) . . ?
C1 C2 P12 116.6(7) . . ?
C4 C3 C2 121.4(10) . . ?
C4 C3 H3A 119.3 . . ?
C2 C3 H3A 119.3 . . ?
C3 C4 C5 120.7(11) . . ?
C3 C4 H4A 119.7 . . ?
C5 C4 H4A 119.7 . . ?
C6 C5 C4 117.5(10) . . ?
C6 C5 H5A 121.2 . . ?
C4 C5 H5A 121.2 . . ?
C5 C6 C1 120.7(10) . . ?
C5 C6 H6A 119.6 . . ?
C1 C6 H6A 119.6 . . ?
C11 C7 C8 117.7(9) . . ?
C11 C7 P11 117.8(8) . . ?
C8 C7 P11 104.3(7) . . ?
C11 C7 H7A 105.3 . . ?
C8 C7 H7A 105.3 . . ?
P11 C7 H7A 105.3 . . ?
C9 C8 C7 108.9(8) . . ?
C9 C8 H8A 109.9 . . ?
C7 C8 H8A 109.9 . . ?
C9 C8 H8B 109.9 . . ?
C7 C8 H8B 109.9 . . ?
H8A C8 H8B 108.3 . . ?
C8 C9 C10 110.1(10) . . ?
C8 C9 H9A 109.6 . . ?
C10 C9 H9A 109.6 . . ?
C8 C9 H9B 109.6 . . ?
C10 C9 H9B 109.6 . . ?
H9A C9 H9B 108.2 . . ?
C9 C10 C12 112.3(9) . . ?
C9 C10 P11 104.4(7) . . ?
C12 C10 P11 115.7(7) . . ?
C9 C10 H10A 108.0 . . ?
C12 C10 H10A 108.0 . . ?
P11 C10 H10A 108.0 . . ?
C7 C11 H11A 109.5 . . ?
C7 C11 H11B 109.5 . . ?
H11A C11 H11B 109.5 . . ?
C7 C11 H11C 109.5 . . ?
H11A C11 H11C 109.5 . . ?
H11B C11 H11C 109.5 . . ?
C10 C12 H12A 109.5 . . ?
C10 C12 H12B 109.5 . . ?
H12A C12 H12B 109.5 . . ?
C10 C12 H12C 109.5 . . ?
H12A C12 H12C 109.5 . . ?
H12B C12 H12C 109.5 . . ?
C17 C13 C14 114.2(9) . . ?
C17 C13 P12 112.6(6) . . ?
C14 C13 P12 106.1(6) . . ?
C17 C13 H13A 107.9 . . ?
C14 C13 H13A 107.9 . . ?
P12 C13 H13A 107.9 . . ?
C13 C14 C15 107.0(8) . . ?
C13 C14 H14A 110.3 . . ?
C15 C14 H14A 110.3 . . ?
C13 C14 H14B 110.3 . . ?
C15 C14 H14B 110.3 . . ?
H14A C14 H14B 108.6 . . ?
C16 C15 C14 109.1(8) . . ?
C16 C15 H15A 109.9 . . ?
C14 C15 H15A 109.9 . . ?
C16 C15 H15B 109.9 . . ?
C14 C15 H15B 109.9 . . ?
H15A C15 H15B 108.3 . . ?
C15 C16 C18 117.0(8) . . ?
C15 C16 P12 105.9(6) . . ?
C18 C16 P12 113.7(7) . . ?
C15 C16 H16A 106.5 . . ?
C18 C16 H16A 106.5 . . ?
P12 C16 H16A 106.5 . . ?
C13 C17 H17A 109.5 . . ?
C13 C17 H17B 109.5 . . ?
H17A C17 H17B 109.5 . . ?
C13 C17 H17C 109.5 . . ?
H17A C17 H17C 109.5 . . ?
H17B C17 H17C 109.5 . . ?
C16 C18 H18A 109.5 . . ?
C16 C18 H18B 109.5 . . ?
H18A C18 H18B 109.5 . . ?
C16 C18 H18C 109.5 . . ?
H18A C18 H18C 109.5 . . ?
H18B C18 H18C 109.5 . . ?
C22 C21 C26 116.1(9) . . ?
C22 C21 P21 120.8(7) . . ?
C26 C21 P21 123.1(8) . . ?
C23 C22 C21 123.2(8) . . ?
C23 C22 P22 122.3(8) . . ?
C21 C22 P22 114.4(7) . . ?
C22 C23 C24 120.2(10) . . ?
C22 C23 H23A 119.9 . . ?
C24 C23 H23A 119.9 . . ?
C23 C24 C25 118.0(11) . . ?
C23 C24 H24A 121.0 . . ?
C25 C24 H24A 121.0 . . ?
C26 C25 C24 119.3(10) . . ?
C26 C25 H25A 120.3 . . ?
C24 C25 H25A 120.4 . . ?
C25 C26 C21 123.2(10) . . ?
C25 C26 H26A 118.4 . . ?
C21 C26 H26A 118.4 . . ?
C31 C27 C28 114.2(9) . . ?
C31 C27 P21 115.1(7) . . ?
C28 C27 P21 106.4(7) . . ?
C31 C27 H27A 106.9 . . ?
C28 C27 H27A 106.9 . . ?
P21 C27 H27A 106.9 . . ?
C29 C28 C27 108.2(9) . . ?
C29 C28 H28A 110.1 . . ?
C27 C28 H28A 110.1 . . ?
C29 C28 H28B 110.1 . . ?
C27 C28 H28B 110.1 . . ?
H28A C28 H28B 108.4 . . ?
C28 C29 C30 106.5(8) . . ?
C28 C29 H29A 110.4 . . ?
C30 C29 H29A 110.4 . . ?
C28 C29 H29B 110.4 . . ?
C30 C29 H29B 110.4 . . ?
H29A C29 H29B 108.6 . . ?
C32 C30 C29 114.3(8) . . ?
C32 C30 P21 116.2(7) . . ?
C29 C30 P21 105.3(7) . . ?
C32 C30 H30A 106.8 . . ?
C29 C30 H30A 106.8 . . ?
P21 C30 H30A 106.8 . . ?
C27 C31 H31A 109.5 . . ?
C27 C31 H31B 109.5 . . ?
H31A C31 H31B 109.5 . . ?
C27 C31 H31C 109.5 . . ?
H31A C31 H31C 109.5 . . ?
H31B C31 H31C 109.5 . . ?
C30 C32 H32A 109.5 . . ?
C30 C32 H32B 109.5 . . ?
H32A C32 H32B 109.5 . . ?
C30 C32 H32C 109.5 . . ?
H32A C32 H32C 109.5 . . ?
H32B C32 H32C 109.5 . . ?
C34 C33 C37 113.6(9) . . ?
C34 C33 P22 106.0(7) . . ?
C37 C33 P22 113.1(7) . . ?
C34 C33 H33A 108.0 . . ?
C37 C33 H33A 108.0 . . ?
P22 C33 H33A 108.0 . . ?
C35 C34 C33 106.7(9) . . ?
C35 C34 H34A 110.4 . . ?
C33 C34 H34A 110.4 . . ?
C35 C34 H34B 110.4 . . ?
C33 C34 H34B 110.4 . . ?
H34A C34 H34B 108.6 . . ?
C34 C35 C36 109.7(8) . . ?
C34 C35 H35A 109.7 . . ?
C36 C35 H35A 109.7 . . ?
C34 C35 H35B 109.7 . . ?
C36 C35 H35B 109.7 . . ?
H35A C35 H35B 108.2 . . ?
C35 C36 C38 118.1(9) . . ?
C35 C36 P22 105.3(7) . . ?
C38 C36 P22 116.2(7) . . ?
C35 C36 H36A 105.4 . . ?
C38 C36 H36A 105.4 . . ?
P22 C36 H36A 105.4 . . ?
C33 C37 H37A 109.5 . . ?
C33 C37 H37B 109.5 . . ?
H37A C37 H37B 109.5 . . ?
C33 C37 H37C 109.5 . . ?
H37A C37 H37C 109.5 . . ?
H37B C37 H37C 109.5 . . ?
C36 C38 H38A 109.5 . . ?
C36 C38 H38B 109.5 . . ?
H38A C38 H38B 109.5 . . ?
C36 C38 H38C 109.5 . . ?
H38A C38 H38C 109.5 . . ?
H38B C38 H38C 109.5 . . ?
C42 C41 C46 123.4(9) . . ?
C42 C41 P31 115.4(7) . . ?
C46 C41 P31 121.1(7) . . ?
C41 C42 C43 120.0(9) . . ?
C41 C42 P32 118.7(7) . . ?
C43 C42 P32 121.0(8) . . ?
C42 C43 C44 115.2(10) . . ?
C42 C43 H43A 122.4 . . ?
C44 C43 H43A 122.4 . . ?
C45 C44 C43 124.0(11) . . ?
C45 C44 H44A 118.0 . . ?
C43 C44 H44A 118.0 . . ?
C44 C45 C46 120.0(10) . . ?
C44 C45 H45A 120.0 . . ?
C46 C45 H45A 120.0 . . ?
C45 C46 C41 117.4(9) . . ?
C45 C46 H46A 121.3 . . ?
C41 C46 H46A 121.3 . . ?
C51 C47 C48 114.2(9) . . ?
C51 C47 P31 119.9(7) . . ?
C48 C47 P31 103.9(7) . . ?
C51 C47 H47A 105.9 . . ?
C48 C47 H47A 105.9 . . ?
P31 C47 H47A 105.9 . . ?
C49 C48 C47 106.7(8) . . ?
C49 C48 H48A 110.4 . . ?
C47 C48 H48A 110.4 . . ?
C49 C48 H48B 110.4 . . ?
C47 C48 H48B 110.4 . . ?
H48A C48 H48B 108.6 . . ?
C48 C49 C50 109.7(9) . . ?
C48 C49 H49A 109.7 . . ?
C50 C49 H49A 109.7 . . ?
C48 C49 H49B 109.7 . . ?
C50 C49 H49B 109.7 . . ?
H49A C49 H49B 108.2 . . ?
C52 C50 C49 111.5(10) . . ?
C52 C50 P31 118.9(7) . . ?
C49 C50 P31 102.8(7) . . ?
C52 C50 H50A 107.7 . . ?
C49 C50 H50A 107.7 . . ?
P31 C50 H50A 107.7 . . ?
C47 C51 H51A 109.5 . . ?
C47 C51 H51B 109.5 . . ?
H51A C51 H51B 109.5 . . ?
C47 C51 H51C 109.5 . . ?
H51A C51 H51C 109.5 . . ?
H51B C51 H51C 109.5 . . ?
C50 C52 H52A 109.5 . . ?
C50 C52 H52B 109.5 . . ?
H52A C52 H52B 109.5 . . ?
C50 C52 H52C 109.5 . . ?
H52A C52 H52C 109.5 . . ?
H52B C52 H52C 109.5 . . ?
C58 C53 C54 114.3(11) . . ?
C58 C53 P32 114.7(7) . . ?
C54 C53 P32 101.8(8) . . ?
C58 C53 H53A 108.5 . . ?
C54 C53 H53A 108.5 . . ?
P32 C53 H53A 108.5 . . ?
C55 C54 C53 111.0(9) . . ?
C55 C54 H54A 109.4 . . ?
C53 C54 H54A 109.4 . . ?
C55 C54 H54B 109.4 . . ?
C53 C54 H54B 109.4 . . ?
H54A C54 H54B 108.0 . . ?
C54 C55 C56 107.9(9) . . ?
C54 C55 H55A 110.1 . . ?
C56 C55 H55A 110.1 . . ?
C54 C55 H55B 110.1 . . ?
C56 C55 H55B 110.1 . . ?
H55A C55 H55B 108.4 . . ?
C57 C56 C55 113.2(10) . . ?
C57 C56 P32 115.5(8) . . ?
C55 C56 P32 102.9(7) . . ?
C57 C56 H56A 108.3 . . ?
C55 C56 H56A 108.3 . . ?
P32 C56 H56A 108.3 . . ?
C56 C57 H57A 109.5 . . ?
C56 C57 H57B 109.5 . . ?
H57A C57 H57B 109.5 . . ?
C56 C57 H57C 109.5 . . ?
H57A C57 H57C 109.5 . . ?
H57B C57 H57C 109.5 . . ?
C53 C58 H58A 109.5 . . ?
C53 C58 H58B 109.5 . . ?
H58A C58 H58B 109.5 . . ?
C53 C58 H58C 109.5 . . ?
H58A C58 H58C 109.5 . . ?
H58B C58 H58C 109.5 . . ?
F1 B1 F4 111.5(12) . . ?
F1 B1 F2 110.7(13) . . ?
F4 B1 F2 109.1(11) . . ?
F1 B1 F3 110.4(12) . . ?
F4 B1 F3 108.6(12) . . ?
F2 B1 F3 106.4(11) . . ?
F8' B2 F7 114.0(14) . . ?
F8' B2 F5 116.6(12) . . ?
F7 B2 F5 128.4(11) . . ?
F8' B2 F6' 103.8(14) . . ?
F7 B2 F6' 78.5(12) . . ?
F5 B2 F6' 98.4(10) . . ?
F8' B2 F6 53.9(12) . . ?
F7 B2 F6 107.2(14) . . ?
F5 B2 F6 109.9(11) . . ?
F6' B2 F6 51.0(10) . . ?
F8' B2 F8 35.0(11) . . ?
F7 B2 F8 113.0(12) . . ?
F5 B2 F8 102.6(9) . . ?
F6' B2 F8 138.9(12) . . ?
F6 B2 F8 88.4(12) . . ?
F8' B2 F7' 115.5(14) . . ?
F7 B2 F7' 33.6(8) . . ?
F5 B2 F7' 110.6(9) . . ?
F6' B2 F7' 110.0(11) . . ?
F6 B2 F7' 137.5(12) . . ?
F8 B2 F7' 95.1(10) . . ?
O200 C203 O210 37.3(11) . . ?
O200 C203 C204 113.4(16) . . ?
O210 C203 C204 116.2(15) . . ?
O200 C203 C212 27(4) . . ?
O210 C203 C212 44.5(15) . . ?
C204 C203 C212 140(4) . . ?
C203 O200 C202 105(2) . . ?
O200 C202 C201 122(4) . . ?
C203 O210 C212 91(3) . . ?
O210 C212 C211 95(3) . . ?
O210 C212 C203 44.3(15) . . ?
C211 C212 C203 135(4) . . ?
C103 O100 C102 121(3) . . ?
O100 C102 C101 122(2) . . ?
O100 C103 C104 108(3) . . ?
C112 O110 C113 117(2) . . ?
O110 C112 C111 122(3) . . ?
O110 C113 C114 120(3) . . ?

loop_
_geom_bond_atom_site_label_1
_geom_bond_atom_site_label_2
_geom_bond_distance
_geom_bond_site_symmetry_2
_geom_bond_publ_flag
Rh1 H1 1.88(9) . ?
Rh1 P11 2.230(2) . ?
Rh1 P12 2.281(2) . ?
Rh1 Rh2 2.7798(10) . ?
Rh1 Rh3 2.7863(10) . ?
Rh2 H1 1.91(9) . ?
Rh2 P21 2.228(3) . ?
Rh2 P22 2.289(2) . ?
Rh2 Rh3 2.7758(10) . ?
Rh3 H1 1.70(9) . ?
Rh3 P31 2.220(3) . ?
Rh3 P32 2.294(2) . ?
P11 C7 1.822(10) . ?
P11 C10 1.854(10) . ?
P11 C1 1.856(10) . ?
P12 C2 1.820(9) . ?
P12 C16 1.859(9) . ?
P12 C13 1.868(9) . ?
P21 C21 1.791(10) . ?
P21 C27 1.837(10) . ?
P21 C30 1.880(9) . ?
P22 C33 1.828(9) . ?
P22 C36 1.853(11) . ?
P22 C22 1.865(8) . ?
P31 C47 1.829(9) . ?
P31 C50 1.832(11) . ?
P31 C41 1.852(9) . ?
P32 C42 1.807(10) . ?
P32 C53 1.868(10) . ?
P32 C56 1.881(10) . ?
C1 C6 1.390(13) . ?
C1 C2 1.391(13) . ?
C2 C3 1.381(13) . ?
C3 C4 1.366(14) . ?
C3 H3A 0.9300 . ?
C4 C5 1.429(15) . ?
C4 H4A 0.9300 . ?
C5 C6 1.376(14) . ?
C5 H5A 0.9300 . ?
C6 H6A 0.9300 . ?
C7 C11 1.505(13) . ?
C7 C8 1.541(13) . ?
C7 H7A 0.9800 . ?
C8 C9 1.442(15) . ?
C8 H8A 0.9700 . ?
C8 H8B 0.9700 . ?
C9 C10 1.516(14) . ?
C9 H9A 0.9700 . ?
C9 H9B 0.9700 . ?
C10 C12 1.523(14) . ?
C10 H10A 0.9800 . ?
C11 H11A 0.9600 . ?
C11 H11B 0.9600 . ?
C11 H11C 0.9600 . ?
C12 H12A 0.9600 . ?
C12 H12B 0.9600 . ?
C12 H12C 0.9600 . ?
C13 C17 1.518(12) . ?
C13 C14 1.525(13) . ?
C13 H13A 0.9800 . ?
C14 C15 1.536(14) . ?
C14 H14A 0.9700 . ?
C14 H14B 0.9700 . ?
C15 C16 1.497(13) . ?
C15 H15A 0.9700 . ?
C15 H15B 0.9700 . ?
C16 C18 1.582(12) . ?
C16 H16A 0.9800 . ?
C17 H17A 0.9600 . ?
C17 H17B 0.9600 . ?
C17 H17C 0.9600 . ?
C18 H18A 0.9600 . ?
C18 H18B 0.9600 . ?
C18 H18C 0.9600 . ?
C21 C22 1.368(13) . ?
C21 C26 1.383(12) . ?
C22 C23 1.365(13) . ?
C23 C24 1.373(14) . ?
C23 H23A 0.9300 . ?
C24 C25 1.421(14) . ?
C24 H24A 0.9300 . ?
C25 C26 1.350(14) . ?
C25 H25A 0.9300 . ?
C26 H26A 0.9300 . ?
C27 C31 1.514(13) . ?
C27 C28 1.524(14) . ?
C27 H27A 0.9800 . ?
C28 C29 1.523(14) . ?
C28 H28A 0.9700 . ?
C28 H28B 0.9700 . ?
C29 C30 1.550(14) . ?
C29 H29A 0.9700 . ?
C29 H29B 0.9700 . ?
C30 C32 1.524(14) . ?
C30 H30A 0.9800 . ?
C31 H31A 0.9600 . ?
C31 H31B 0.9600 . ?
C31 H31C 0.9600 . ?
C32 H32A 0.9600 . ?
C32 H32B 0.9600 . ?
C32 H32C 0.9600 . ?
C33 C34 1.508(13) . ?
C33 C37 1.549(14) . ?
C33 H33A 0.9800 . ?
C34 C35 1.495(15) . ?
C34 H34A 0.9700 . ?
C34 H34B 0.9700 . ?
C35 C36 1.501(13) . ?
C35 H35A 0.9700 . ?
C35 H35B 0.9700 . ?
C36 C38 1.587(15) . ?
C36 H36A 0.9800 . ?
C37 H37A 0.9600 . ?
C37 H37B 0.9600 . ?
C37 H37C 0.9600 . ?
C38 H38A 0.9600 . ?
C38 H38B 0.9600 . ?
C38 H38C 0.9600 . ?
C41 C42 1.364(12) . ?
C41 C46 1.406(11) . ?
C42 C43 1.426(13) . ?
C43 C44 1.432(14) . ?
C43 H43A 0.9300 . ?
C44 C45 1.356(14) . ?
C44 H44A 0.9300 . ?
C45 C46 1.393(13) . ?
C45 H45A 0.9300 . ?
C46 H46A 0.9300 . ?
C47 C51 1.504(16) . ?
C47 C48 1.547(14) . ?
C47 H47A 0.9800 . ?
C48 C49 1.514(16) . ?
C48 H48A 0.9700 . ?
C48 H48B 0.9700 . ?
C49 C50 1.553(13) . ?
C49 H49A 0.9700 . ?
C49 H49B 0.9700 . ?
C50 C52 1.475(14) . ?
C50 H50A 0.9800 . ?
C51 H51A 0.9600 . ?
C51 H51B 0.9600 . ?
C51 H51C 0.9600 . ?
C52 H52A 0.9600 . ?
C52 H52B 0.9600 . ?
C52 H52C 0.9600 . ?
C53 C58 1.476(15) . ?
C53 C54 1.536(16) . ?
C53 H53A 0.9800 . ?
C54 C55 1.444(15) . ?
C54 H54A 0.9700 . ?
C54 H54B 0.9700 . ?
C55 C56 1.555(14) . ?
C55 H55A 0.9700 . ?
C55 H55B 0.9700 . ?
C56 C57 1.466(15) . ?
C56 H56A 0.9800 . ?
C57 H57A 0.9600 . ?
C57 H57B 0.9600 . ?
C57 H57C 0.9600 . ?
C58 H58A 0.9600 . ?
C58 H58B 0.9600 . ?
C58 H58C 0.9600 . ?
B1 F1 1.315(17) . ?
B1 F4 1.356(14) . ?
B1 F2 1.393(14) . ?
B1 F3 1.393(16) . ?
B2 F8' 1.368(8) . ?
B2 F7 1.368(8) . ?
B2 F5 1.372(7) . ?
B2 F6' 1.381(8) . ?
B2 F6 1.387(8) . ?
B2 F8 1.389(8) . ?
B2 F7' 1.391(8) . ?
C203 O200 1.418(16) . ?
C203 O210 1.423(16) . ?
C203 C204 1.511(9) . ?
C203 C212 2.04(5) . ?
O200 C202 1.434(17) . ?
C201 C202 1.546(10) . ?
O210 C212 1.429(17) . ?
C211 C212 1.536(10) . ?
O100 C103 1.353(17) . ?
O100 C102 1.357(17) . ?
C101 C102 1.58(2) . ?
C103 C104 1.58(2) . ?
O110 C112 1.347(17) . ?
O110 C113 1.355(17) . ?
C111 C112 1.58(2) . ?
C113 C114 1.58(2) . ?

loop_
_geom_torsion_atom_site_label_1
_geom_torsion_atom_site_label_2
_geom_torsion_atom_site_label_3
_geom_torsion_atom_site_label_4
_geom_torsion
_geom_torsion_site_symmetry_1
_geom_torsion_site_symmetry_2
_geom_torsion_site_symmetry_3
_geom_torsion_site_symmetry_4
_geom_torsion_publ_flag
P11 Rh1 Rh2 H1 -155(4) . . . . ?
P12 Rh1 Rh2 H1 110(4) . . . . ?
Rh3 Rh1 Rh2 H1 -42(4) . . . . ?
H1 Rh1 Rh2 P21 175(4) . . . . ?
P11 Rh1 Rh2 P21 20.36(15) . . . . ?
P12 Rh1 Rh2 P21 -74.83(11) . . . . ?
Rh3 Rh1 Rh2 P21 132.99(9) . . . . ?
H1 Rh1 Rh2 P22 -20(4) . . . . ?
P11 Rh1 Rh2 P22 -175.05(17) . . . . ?
P12 Rh1 Rh2 P22 89.77(14) . . . . ?
Rh3 Rh1 Rh2 P22 -62.41(12) . . . . ?
H1 Rh1 Rh2 Rh3 42(4) . . . . ?
P11 Rh1 Rh2 Rh3 -112.63(12) . . . . ?
P12 Rh1 Rh2 Rh3 152.18(7) . . . . ?
P21 Rh2 Rh3 H1 -162(4) . . . . ?
P22 Rh2 Rh3 H1 101(4) . . . . ?
Rh1 Rh2 Rh3 H1 -49(4) . . . . ?
H1 Rh2 Rh3 P31 -176(4) . . . . ?
P21 Rh2 Rh3 P31 21.68(15) . . . . ?
P22 Rh2 Rh3 P31 -74.91(11) . . . . ?
Rh1 Rh2 Rh3 P31 134.71(9) . . . . ?
H1 Rh2 Rh3 P32 -11(4) . . . . ?
P21 Rh2 Rh3 P32 -173.26(16) . . . . ?
P22 Rh2 Rh3 P32 90.14(14) . . . . ?
Rh1 Rh2 Rh3 P32 -60.24(13) . . . . ?
H1 Rh2 Rh3 Rh1 49(4) . . . . ?
P21 Rh2 Rh3 Rh1 -113.03(11) . . . . ?
P22 Rh2 Rh3 Rh1 150.38(7) . . . . ?
P11 Rh1 Rh3 H1 -175(5) . . . . ?
P12 Rh1 Rh3 H1 -8(5) . . . . ?
Rh2 Rh1 Rh3 H1 51(5) . . . . ?
H1 Rh1 Rh3 P31 -164(5) . . . . ?
P11 Rh1 Rh3 P31 20.78(16) . . . . ?
P12 Rh1 Rh3 P31 -171.60(16) . . . . ?
Rh2 Rh1 Rh3 P31 -113.03(12) . . . . ?
H1 Rh1 Rh3 P32 101(5) . . . . ?
P11 Rh1 Rh3 P32 -74.69(12) . . . . ?
P12 Rh1 Rh3 P32 92.93(15) . . . . ?
Rh2 Rh1 Rh3 P32 151.50(7) . . . . ?
H1 Rh1 Rh3 Rh2 -51(5) . . . . ?
P11 Rh1 Rh3 Rh2 133.80(10) . . . . ?
P12 Rh1 Rh3 Rh2 -58.57(13) . . . . ?
H1 Rh1 P11 C7 28(9) . . . . ?
P12 Rh1 P11 C7 -136.2(4) . . . . ?
Rh2 Rh1 P11 C7 123.2(4) . . . . ?
Rh3 Rh1 P11 C7 37.2(4) . . . . ?
H1 Rh1 P11 C10 -87(9) . . . . ?
P12 Rh1 P11 C10 109.4(4) . . . . ?
Rh2 Rh1 P11 C10 8.8(4) . . . . ?
Rh3 Rh1 P11 C10 -77.3(4) . . . . ?
H1 Rh1 P11 C1 149(9) . . . . ?
P12 Rh1 P11 C1 -14.7(4) . . . . ?
Rh2 Rh1 P11 C1 -115.3(4) . . . . ?
Rh3 Rh1 P11 C1 158.7(3) . . . . ?
H1 Rh1 P12 C2 -158(3) . . . . ?
P11 Rh1 P12 C2 17.1(3) . . . . ?
Rh2 Rh1 P12 C2 158.4(3) . . . . ?
Rh3 Rh1 P12 C2 -153.0(3) . . . . ?
H1 Rh1 P12 C16 82(3) . . . . ?
P11 Rh1 P12 C16 -102.4(4) . . . . ?
Rh2 Rh1 P12 C16 38.9(4) . . . . ?
Rh3 Rh1 P12 C16 87.5(4) . . . . ?
H1 Rh1 P12 C13 -34(3) . . . . ?
P11 Rh1 P12 C13 140.8(4) . . . . ?
Rh2 Rh1 P12 C13 -77.9(4) . . . . ?
Rh3 Rh1 P12 C13 -29.3(4) . . . . ?
H1 Rh2 P21 C21 177(14) . . . . ?
P22 Rh2 P21 C21 -11.1(3) . . . . ?
Rh3 Rh2 P21 C21 -113.4(3) . . . . ?
Rh1 Rh2 P21 C21 160.5(3) . . . . ?
H1 Rh2 P21 C27 54(14) . . . . ?
P22 Rh2 P21 C27 -134.0(4) . . . . ?
Rh3 Rh2 P21 C27 123.8(4) . . . . ?
Rh1 Rh2 P21 C27 37.6(4) . . . . ?
H1 Rh2 P21 C30 -59(14) . . . . ?
P22 Rh2 P21 C30 113.0(4) . . . . ?
Rh3 Rh2 P21 C30 10.7(4) . . . . ?
Rh1 Rh2 P21 C30 -75.4(4) . . . . ?
H1 Rh2 P22 C33 -44(3) . . . . ?
P21 Rh2 P22 C33 137.2(4) . . . . ?
Rh3 Rh2 P22 C33 -82.1(4) . . . . ?
Rh1 Rh2 P22 C33 -30.4(4) . . . . ?
H1 Rh2 P22 C36 74(3) . . . . ?
P21 Rh2 P22 C36 -104.5(4) . . . . ?
Rh3 Rh2 P22 C36 36.2(4) . . . . ?
Rh1 Rh2 P22 C36 87.8(4) . . . . ?
H1 Rh2 P22 C22 -168(3) . . . . ?
P21 Rh2 P22 C22 13.5(3) . . . . ?
Rh3 Rh2 P22 C22 154.2(3) . . . . ?
Rh1 Rh2 P22 C22 -154.2(3) . . . . ?
H1 Rh3 P31 C47 24(15) . . . . ?
P32 Rh3 P31 C47 -133.3(4) . . . . ?
Rh2 Rh3 P31 C47 38.6(4) . . . . ?
Rh1 Rh3 P31 C47 125.6(4) . . . . ?
H1 Rh3 P31 C50 -92(15) . . . . ?
P32 Rh3 P31 C50 110.7(4) . . . . ?
Rh2 Rh3 P31 C50 -77.3(4) . . . . ?
Rh1 Rh3 P31 C50 9.7(4) . . . . ?
H1 Rh3 P31 C41 145(15) . . . . ?
P32 Rh3 P31 C41 -12.5(3) . . . . ?
Rh2 Rh3 P31 C41 159.5(3) . . . . ?
Rh1 Rh3 P31 C41 -113.5(3) . . . . ?
H1 Rh3 P32 C42 -159(3) . . . . ?
P31 Rh3 P32 C42 16.6(3) . . . . ?
Rh2 Rh3 P32 C42 -151.5(3) . . . . ?
Rh1 Rh3 P32 C42 158.5(3) . . . . ?
H1 Rh3 P32 C53 -34(3) . . . . ?
P31 Rh3 P32 C53 141.7(5) . . . . ?
Rh2 Rh3 P32 C53 -26.4(5) . . . . ?
Rh1 Rh3 P32 C53 -76.3(4) . . . . ?
H1 Rh3 P32 C56 82(3) . . . . ?
P31 Rh3 P32 C56 -102.0(4) . . . . ?
Rh2 Rh3 P32 C56 89.9(4) . . . . ?
Rh1 Rh3 P32 C56 40.0(4) . . . . ?
P31 Rh3 H1 Rh1 114(14) . . . . ?
P32 Rh3 H1 Rh1 -89(3) . . . . ?
Rh2 Rh3 H1 Rh1 97(5) . . . . ?
P31 Rh3 H1 Rh2 17(18) . . . . ?
P32 Rh3 H1 Rh2 174(2) . . . . ?
Rh1 Rh3 H1 Rh2 -97(5) . . . . ?
P11 Rh1 H1 Rh3 13(13) . . . . ?
P12 Rh1 H1 Rh3 175(3) . . . . ?
Rh2 Rh1 H1 Rh3 -102(5) . . . . ?
P11 Rh1 H1 Rh2 114(8) . . . . ?
P12 Rh1 H1 Rh2 -83(3) . . . . ?
Rh3 Rh1 H1 Rh2 102(5) . . . . ?
P21 Rh2 H1 Rh3 84(15) . . . . ?
P22 Rh2 H1 Rh3 -88(4) . . . . ?
Rh1 Rh2 H1 Rh3 103(5) . . . . ?
P21 Rh2 H1 Rh1 -19(17) . . . . ?
P22 Rh2 H1 Rh1 169(2) . . . . ?
Rh3 Rh2 H1 Rh1 -103(5) . . . . ?
C7 P11 C1 C6 -45.8(10) . . . . ?
C10 P11 C1 C6 54.9(10) . . . . ?
Rh1 P11 C1 C6 -173.5(8) . . . . ?
C7 P11 C1 C2 136.8(8) . . . . ?
C10 P11 C1 C2 -122.5(8) . . . . ?
Rh1 P11 C1 C2 9.1(9) . . . . ?
C6 C1 C2 C3 2.7(15) . . . . ?
P11 C1 C2 C3 -180.0(8) . . . . ?
C6 C1 C2 P12 -172.1(8) . . . . ?
P11 C1 C2 P12 5.3(10) . . . . ?
C16 P12 C2 C3 -63.0(10) . . . . ?
C13 P12 C2 C3 35.3(10) . . . . ?
Rh1 P12 C2 C3 168.6(8) . . . . ?
C16 P12 C2 C1 111.3(8) . . . . ?
C13 P12 C2 C1 -150.4(7) . . . . ?
Rh1 P12 C2 C1 -17.0(8) . . . . ?
C1 C2 C3 C4 -0.4(16) . . . . ?
P12 C2 C3 C4 173.9(9) . . . . ?
C2 C3 C4 C5 1.2(18) . . . . ?
C3 C4 C5 C6 -4.3(18) . . . . ?
C4 C5 C6 C1 6.5(17) . . . . ?
C2 C1 C6 C5 -5.9(17) . . . . ?
P11 C1 C6 C5 176.8(9) . . . . ?
C10 P11 C7 C11 -146.9(8) . . . . ?
C1 P11 C7 C11 -37.6(8) . . . . ?
Rh1 P11 C7 C11 85.2(8) . . . . ?
C10 P11 C7 C8 -14.4(8) . . . . ?
C1 P11 C7 C8 94.9(7) . . . . ?
Rh1 P11 C7 C8 -142.3(6) . . . . ?
C11 C7 C8 C9 168.9(10) . . . . ?
P11 C7 C8 C9 36.3(11) . . . . ?
C7 C8 C9 C10 -46.2(13) . . . . ?
C8 C9 C10 C12 158.8(9) . . . . ?
C8 C9 C10 P11 32.6(10) . . . . ?
C7 P11 C10 C9 -9.0(8) . . . . ?
C1 P11 C10 C9 -118.2(7) . . . . ?
Rh1 P11 C10 C9 116.7(6) . . . . ?
C7 P11 C10 C12 -133.0(8) . . . . ?
C1 P11 C10 C12 117.8(8) . . . . ?
Rh1 P11 C10 C12 -7.3(9) . . . . ?
C2 P12 C13 C17 115.9(7) . . . . ?
C16 P12 C13 C17 -137.8(7) . . . . ?
Rh1 P12 C13 C17 -9.1(8) . . . . ?
C2 P12 C13 C14 -118.5(7) . . . . ?
C16 P12 C13 C14 -12.2(7) . . . . ?
Rh1 P12 C13 C14 116.5(6) . . . . ?
C17 C13 C14 C15 158.8(8) . . . . ?
P12 C13 C14 C15 34.1(9) . . . . ?
C13 C14 C15 C16 -46.8(11) . . . . ?
C14 C15 C16 C18 163.9(9) . . . . ?
C14 C15 C16 P12 36.0(10) . . . . ?
C2 P12 C16 C15 93.9(7) . . . . ?
C13 P12 C16 C15 -13.4(7) . . . . ?
Rh1 P12 C16 C15 -144.6(5) . . . . ?
C2 P12 C16 C18 -36.0(7) . . . . ?
C13 P12 C16 C18 -143.3(6) . . . . ?
Rh1 P12 C16 C18 85.5(6) . . . . ?
C27 P21 C21 C22 133.5(8) . . . . ?
C30 P21 C21 C22 -126.7(8) . . . . ?
Rh2 P21 C21 C22 5.7(9) . . . . ?
C27 P21 C21 C26 -47.7(10) . . . . ?
C30 P21 C21 C26 52.1(10) . . . . ?
Rh2 P21 C21 C26 -175.6(8) . . . . ?
C26 C21 C22 C23 3.0(14) . . . . ?
P21 C21 C22 C23 -178.1(8) . . . . ?
C26 C21 C22 P22 -172.9(8) . . . . ?
P21 C21 C22 P22 5.9(10) . . . . ?
C33 P22 C22 C23 35.3(9) . . . . ?
C36 P22 C22 C23 -62.8(9) . . . . ?
Rh2 P22 C22 C23 169.6(8) . . . . ?
C33 P22 C22 C21 -148.7(7) . . . . ?
C36 P22 C22 C21 113.3(7) . . . . ?
Rh2 P22 C22 C21 -14.4(7) . . . . ?
C21 C22 C23 C24 -1.5(16) . . . . ?
P22 C22 C23 C24 174.2(9) . . . . ?
C22 C23 C24 C25 -1.6(17) . . . . ?
C23 C24 C25 C26 3.0(18) . . . . ?
C24 C25 C26 C21 -1.4(18) . . . . ?
C22 C21 C26 C25 -1.6(16) . . . . ?
P21 C21 C26 C25 179.6(9) . . . . ?
C21 P21 C27 C31 -32.2(8) . . . . ?
C30 P21 C27 C31 -140.9(8) . . . . ?
Rh2 P21 C27 C31 91.3(7) . . . . ?
C21 P21 C27 C28 95.4(7) . . . . ?
C30 P21 C27 C28 -13.3(8) . . . . ?
Rh2 P21 C27 C28 -141.1(6) . . . . ?
C31 C27 C28 C29 165.2(9) . . . . ?
P21 C27 C28 C29 37.2(10) . . . . ?
C27 C28 C29 C30 -48.1(11) . . . . ?
C28 C29 C30 C32 164.6(9) . . . . ?
C28 C29 C30 P21 35.8(10) . . . . ?
C21 P21 C30 C32 109.4(8) . . . . ?
C27 P21 C30 C32 -140.6(8) . . . . ?
Rh2 P21 C30 C32 -16.1(9) . . . . ?
C21 P21 C30 C29 -123.0(7) . . . . ?
C27 P21 C30 C29 -12.9(7) . . . . ?
Rh2 P21 C30 C29 111.5(6) . . . . ?
C36 P22 C33 C34 -17.5(8) . . . . ?
C22 P22 C33 C34 -123.0(7) . . . . ?
Rh2 P22 C33 C34 112.3(7) . . . . ?
C36 P22 C33 C37 -142.5(8) . . . . ?
C22 P22 C33 C37 112.0(8) . . . . ?
Rh2 P22 C33 C37 -12.7(9) . . . . ?
C37 C33 C34 C35 163.1(9) . . . . ?
P22 C33 C34 C35 38.4(10) . . . . ?
C33 C34 C35 C36 -46.9(12) . . . . ?
C34 C35 C36 C38 163.7(10) . . . . ?
C34 C35 C36 P22 32.1(11) . . . . ?
C33 P22 C36 C35 -7.8(8) . . . . ?
C22 P22 C36 C35 99.2(8) . . . . ?
Rh2 P22 C36 C35 -140.8(7) . . . . ?
C33 P22 C36 C38 -140.5(8) . . . . ?
C22 P22 C36 C38 -33.5(8) . . . . ?
Rh2 P22 C36 C38 86.4(8) . . . . ?
C47 P31 C41 C42 131.2(7) . . . . ?
C50 P31 C41 C42 -125.2(7) . . . . ?
Rh3 P31 C41 C42 4.5(8) . . . . ?
C47 P31 C41 C46 -45.2(9) . . . . ?
C50 P31 C41 C46 58.3(9) . . . . ?
Rh3 P31 C41 C46 -171.9(7) . . . . ?
C46 C41 C42 C43 0.7(14) . . . . ?
P31 C41 C42 C43 -175.6(7) . . . . ?
C46 C41 C42 P32 -173.4(7) . . . . ?
P31 C41 C42 P32 10.3(10) . . . . ?
C53 P32 C42 C41 -150.6(8) . . . . ?
C56 P32 C42 C41 108.0(8) . . . . ?
Rh3 P32 C42 C41 -19.8(8) . . . . ?
C53 P32 C42 C43 35.3(9) . . . . ?
C56 P32 C42 C43 -66.1(8) . . . . ?
Rh3 P32 C42 C43 166.1(7) . . . . ?
C41 C42 C43 C44 -0.5(13) . . . . ?
P32 C42 C43 C44 173.5(7) . . . . ?
C42 C43 C44 C45 -1.2(15) . . . . ?
C43 C44 C45 C46 2.6(16) . . . . ?
C44 C45 C46 C41 -2.3(15) . . . . ?
C42 C41 C46 C45 0.6(14) . . . . ?
P31 C41 C46 C45 176.8(7) . . . . ?
C50 P31 C47 C51 -144.8(8) . . . . ?
C41 P31 C47 C51 -34.7(9) . . . . ?
Rh3 P31 C47 C51 88.2(8) . . . . ?
C50 P31 C47 C48 -15.8(8) . . . . ?
C41 P31 C47 C48 94.3(8) . . . . ?
Rh3 P31 C47 C48 -142.8(6) . . . . ?
C51 C47 C48 C49 169.8(9) . . . . ?
P31 C47 C48 C49 37.4(10) . . . . ?
C47 C48 C49 C50 -48.0(11) . . . . ?
C48 C49 C50 C52 162.3(9) . . . . ?
C48 C49 C50 P31 33.8(10) . . . . ?
C47 P31 C50 C52 -133.2(9) . . . . ?
C41 P31 C50 C52 117.2(9) . . . . ?
Rh3 P31 C50 C52 -7.7(10) . . . . ?
C47 P31 C50 C49 -9.4(8) . . . . ?
C41 P31 C50 C49 -119.1(7) . . . . ?
Rh3 P31 C50 C49 116.0(6) . . . . ?
C42 P32 C53 C58 114.9(9) . . . . ?
C56 P32 C53 C58 -137.5(10) . . . . ?
Rh3 P32 C53 C58 -9.2(11) . . . . ?
C42 P32 C53 C54 -121.0(8) . . . . ?
C56 P32 C53 C54 -13.4(8) . . . . ?
Rh3 P32 C53 C54 114.9(7) . . . . ?
C58 C53 C54 C55 163.3(10) . . . . ?
P32 C53 C54 C55 38.9(11) . . . . ?
C53 C54 C55 C56 -51.4(13) . . . . ?
C54 C55 C56 C57 161.5(10) . . . . ?
C54 C55 C56 P32 36.1(11) . . . . ?
C42 P32 C56 C57 -23.7(10) . . . . ?
C53 P32 C56 C57 -135.5(9) . . . . ?
Rh3 P32 C56 C57 96.3(9) . . . . ?
C42 P32 C56 C55 100.2(8) . . . . ?
C53 P32 C56 C55 -11.7(8) . . . . ?
Rh3 P32 C56 C55 -139.9(6) . . . . ?
O210 C203 O200 C202 58(3) . . . . ?
C204 C203 O200 C202 161(3) . . . . ?
C212 C203 O200 C202 -31(4) . . . . ?
C203 O200 C202 C201 -123(4) . . . . ?
O200 C203 O210 C212 -41(5) . . . . ?
C204 C203 O210 C212 -136(5) . . . . ?
C203 O210 C212 C211 -158(6) . . . . ?
O200 C203 C212 O210 60(3) . . . . ?
C204 C203 C212 O210 77(5) . . . . ?
O200 C203 C212 C211 92(9) . . . . ?
O210 C203 C212 C211 32(7) . . . . ?
C204 C203 C212 C211 109(10) . . . . ?
C103 O100 C102 C101 96(6) . . . . ?
C102 O100 C103 C104 -161(3) . . . . ?
C113 O110 C112 C111 -133(4) . . . . ?
C112 O110 C113 C114 175(3) . . . . ?
